data_4083436
loop_
_publ_author_name
'Albertin, Gabriele'
'Antoniutti, Stefano'
'Callegaro, Fabio'
'Castro, Jes\'us'

_publ_section_title
;
 Preparation of (\h5-Alkoxyfluorenyl)(\h6-p-Cymene)-Sandwich Ruthenium(II)
 Complexes
;
_journal_coden_ASTM ORGND7
_journal_issue 15
_journal_name_full Organometallics
_journal_page_first 4475
_journal_page_last 4479
_journal_paper_doi 10.1021/om900350n
_journal_volume 28
_journal_year 2009
_chemical_formula_sum 'C49 H47 B O Ru'
_chemical_formula_weight 763.74
_space_group_IT_number 2
_symmetry_cell_setting triclinic
_symmetry_space_group_name_Hall '-P 1'
_symmetry_space_group_name_H-M 'P -1'
_atom_sites_solution_hydrogens geom
_atom_sites_solution_primary direct
_atom_sites_solution_secondary difmap
_audit_creation_method SHELXL-97
_cell_angle_alpha 82.678(3)
_cell_angle_beta 80.261(2)
_cell_angle_gamma 88.684(3)
_cell_formula_units_Z 4
_cell_length_a 12.0598(5)
_cell_length_b 14.7273(8)
_cell_length_c 21.7163(11)
_cell_measurement_reflns_used 1509
_cell_measurement_temperature 296(2)
_cell_measurement_theta_max 25.04
_cell_measurement_theta_min 2.51
_cell_volume 3770.4(3)
_computing_cell_refinement 'Bruker SAINT'
_computing_data_collection 'Bruker APEX2'
_computing_data_reduction 'Bruker SAINT'
_computing_structure_refinement 'SHELXL-97 (Sheldrick, 1997)'
_computing_structure_solution 'SHELXS-97 (Sheldrick, 1990)'
_diffrn_ambient_temperature 296(2)
_diffrn_measured_fraction_theta_full 0.991
_diffrn_measured_fraction_theta_max 0.991
_diffrn_measurement_device_type 'Bruker APEX-II CCD'
_diffrn_measurement_method '\f and \w scans'
_diffrn_radiation_monochromator graphite
_diffrn_radiation_source 'sealed tube'
_diffrn_radiation_type MoK\a
_diffrn_radiation_wavelength 0.71073
_diffrn_reflns_av_R_equivalents 0.0867
_diffrn_reflns_av_sigmaI/netI 0.1145
_diffrn_reflns_limit_h_max 15
_diffrn_reflns_limit_h_min -15
_diffrn_reflns_limit_k_max 18
_diffrn_reflns_limit_k_min -18
_diffrn_reflns_limit_l_max 27
_diffrn_reflns_limit_l_min -26
_diffrn_reflns_number 52260
_diffrn_reflns_theta_full 26.41
_diffrn_reflns_theta_max 26.41
_diffrn_reflns_theta_min 0.96
_exptl_absorpt_coefficient_mu 0.453
_exptl_absorpt_correction_T_max 1.000
_exptl_absorpt_correction_T_min 0.821
_exptl_absorpt_correction_type multi-scan
_exptl_crystal_colour yellow
_exptl_crystal_density_diffrn 1.345
_exptl_crystal_density_method 'not measured'
_exptl_crystal_F_000 1592
_exptl_crystal_size_max 0.19
_exptl_crystal_size_mid 0.12
_exptl_crystal_size_min 0.09
_refine_diff_density_max 0.552
_refine_diff_density_min -0.539
_refine_diff_density_rms 0.107
_refine_ls_extinction_method none
_refine_ls_goodness_of_fit_ref 0.989
_refine_ls_hydrogen_treatment calc
_refine_ls_matrix_type full
_refine_ls_number_parameters 945
_refine_ls_number_reflns 15348
_refine_ls_number_restraints 0
_refine_ls_restrained_S_all 0.989
_refine_ls_R_factor_all 0.0982
_refine_ls_R_factor_gt 0.0492
_refine_ls_shift/su_max 0.001
_refine_ls_shift/su_mean 0.000
_refine_ls_structure_factor_coef Fsqd
_refine_ls_weighting_details 'calc w=1/[\s^2^(Fo^2^)+(0.0294P)^2^+0.0000P] where P=(Fo^2^+2Fc^2^)/3'
_refine_ls_weighting_scheme calc
_refine_ls_wR_factor_gt 0.0823
_refine_ls_wR_factor_ref 0.0974
_reflns_number_gt 9689
_reflns_number_total 15348
_reflns_threshold_expression >2sigma(I)
_cod_duplicate_entry 4069680
_cod_data_source_file om900350n_si_001.cif
_cod_data_source_block 3a
_cod_depositor_comments
;
The following automatic conversions were performed:

'_symmetry_cell_setting' value 'Triclinic' changed to 'triclinic'
according to
/usr/data/users/saulius/automatic-downloads/retrospective/ACS/lib/dictionaries/cif_core.dic
dictionary named 'cif_core.dic' version 2.4.2 from 2011-04-26.

Automatic conversion script
Id: cif_fix_values 2281 2013-09-26 08:29:07Z andrius 
;
_cod_original_sg_symbol_H-M 'P-1   '
_cod_database_code 4083436

loop_
_symmetry_equiv_pos_as_xyz
'x, y, z'
'-x, -y, -z'

loop_
_atom_site_label
_atom_site_type_symbol
_atom_site_fract_x
_atom_site_fract_y
_atom_site_fract_z
_atom_site_U_iso_or_equiv
_atom_site_adp_type
_atom_site_occupancy
_atom_site_symmetry_multiplicity
_atom_site_calc_flag
_atom_site_refinement_flags
O4 O -0.2948(2) 0.50856(16) 0.49904(11) 0.0191(6) Uani 1 1 d .
C414 C -0.2163(3) 0.4544(3) 0.53177(17) 0.0254(10) Uani 1 1 d .
H41F H -0.2527 0.3997 0.5554 0.030 Uiso 1 1 calc R
H41G H -0.1884 0.4894 0.5609 0.030 Uiso 1 1 calc R
C415 C -0.1205(3) 0.4289(3) 0.48251(18) 0.0313(11) Uani 1 1 d .
H41H H -0.1491 0.3945 0.4540 0.047 Uiso 1 1 calc R
H41I H -0.0666 0.3925 0.5027 0.047 Uiso 1 1 calc R
H41J H -0.0848 0.4835 0.4596 0.047 Uiso 1 1 calc R
O2 O 0.2500(2) 0.94574(18) -0.00629(11) 0.0247(7) Uani 1 1 d .
C214 C 0.3239(3) 1.0009(3) 0.02008(19) 0.0282(10) Uani 1 1 d .
H21F H 0.3939 0.9685 0.0235 0.034 Uiso 1 1 calc R
H21G H 0.2887 1.0125 0.0619 0.034 Uiso 1 1 calc R
C215 C 0.3469(4) 1.0893(3) -0.02161(18) 0.0394(12) Uani 1 1 d .
H21H H 0.3750 1.0773 -0.0639 0.059 Uiso 1 1 calc R
H21I H 0.4020 1.1233 -0.0068 0.059 Uiso 1 1 calc R
H21J H 0.2787 1.1243 -0.0210 0.059 Uiso 1 1 calc R
Ru1 Ru 0.10837(2) 0.83826(2) 0.119269(14) 0.01565(9) Uani 1 1 d .
C11 C 0.2382(3) 0.7357(3) 0.14129(17) 0.0202(9) Uani 1 1 d .
C12 C 0.2650(3) 0.8206(3) 0.15875(17) 0.0234(10) Uani 1 1 d .
H12 H 0.3361 0.8454 0.1437 0.028 Uiso 1 1 calc R
C13 C 0.1867(3) 0.8687(3) 0.19846(17) 0.0210(9) Uani 1 1 d .
H13 H 0.2064 0.9251 0.2083 0.025 Uiso 1 1 calc R
C14 C 0.0783(3) 0.8323(3) 0.22359(16) 0.0200(9) Uani 1 1 d .
C15 C 0.0514(3) 0.7466(3) 0.20751(17) 0.0240(10) Uani 1 1 d .
H15 H -0.0183 0.7204 0.2245 0.029 Uiso 1 1 calc R
C16 C 0.1289(3) 0.6996(3) 0.16580(17) 0.0207(9) Uani 1 1 d .
H16 H 0.1080 0.6446 0.1543 0.025 Uiso 1 1 calc R
C17 C -0.0055(3) 0.8859(3) 0.26468(17) 0.0342(11) Uani 1 1 d .
H17A H 0.0118 0.8790 0.3066 0.051 Uiso 1 1 calc R
H17B H -0.0799 0.8634 0.2658 0.051 Uiso 1 1 calc R
H17C H -0.0015 0.9495 0.2478 0.051 Uiso 1 1 calc R
C18 C 0.3192(3) 0.6803(3) 0.09999(18) 0.0233(10) Uani 1 1 d .
H18 H 0.2751 0.6436 0.0783 0.028 Uiso 1 1 calc R
C19 C 0.3836(3) 0.6143(3) 0.1419(2) 0.0354(12) Uani 1 1 d .
H19A H 0.4254 0.6487 0.1649 0.053 Uiso 1 1 calc R
H19B H 0.4345 0.5780 0.1160 0.053 Uiso 1 1 calc R
H19C H 0.3313 0.5749 0.1709 0.053 Uiso 1 1 calc R
C110 C 0.4009(3) 0.7391(3) 0.04981(19) 0.0361(12) Uani 1 1 d .
H11A H 0.3592 0.7821 0.0256 0.054 Uiso 1 1 calc R
H11B H 0.4447 0.7004 0.0225 0.054 Uiso 1 1 calc R
H11C H 0.4500 0.7715 0.0699 0.054 Uiso 1 1 calc R
C21 C 0.0694(3) 1.0609(3) 0.08799(17) 0.0225(9) Uani 1 1 d .
H21 H 0.1322 1.0985 0.0758 0.027 Uiso 1 1 calc R
C22 C -0.0232(3) 1.0885(3) 0.12648(18) 0.0278(10) Uani 1 1 d .
H22 H -0.0233 1.1459 0.1399 0.033 Uiso 1 1 calc R
C23 C -0.1195(3) 1.0317(3) 0.14661(18) 0.0302(11) Uani 1 1 d .
H23 H -0.1799 1.0524 0.1739 0.036 Uiso 1 1 calc R
C24 C -0.1262(3) 0.9487(3) 0.12742(17) 0.0264(10) Uani 1 1 d .
H24 H -0.1903 0.9129 0.1408 0.032 Uiso 1 1 calc R
C210 C 0.0677(3) 0.9728(3) 0.06668(16) 0.0172(9) Uani 1 1 d .
C211 C -0.0327(3) 0.9173(3) 0.08609(16) 0.0181(9) Uani 1 1 d .
C29 C 0.1472(3) 0.9213(3) 0.02758(16) 0.0167(9) Uani 1 1 d .
C25 C 0.1313(3) 0.7693(3) -0.02047(16) 0.0194(9) Uani 1 1 d .
H25 H 0.2027 0.7711 -0.0448 0.023 Uiso 1 1 calc R
C26 C 0.0599(3) 0.7000(3) -0.02050(17) 0.0244(10) Uani 1 1 d .
H26 H 0.0829 0.6542 -0.0457 0.029 Uiso 1 1 calc R
C27 C -0.0492(3) 0.6946(3) 0.01676(18) 0.0286(10) Uani 1 1 d .
H27 H -0.0957 0.6457 0.0151 0.034 Uiso 1 1 calc R
C28 C -0.0868(3) 0.7590(3) 0.05468(17) 0.0240(10) Uani 1 1 d .
H28 H -0.1575 0.7538 0.0798 0.029 Uiso 1 1 calc R
C212 C 0.0949(3) 0.8396(2) 0.01762(16) 0.0133(8) Uani 1 1 d .
C213 C -0.0159(3) 0.8347(3) 0.05527(16) 0.0164(9) Uani 1 1 d .
Ru2 Ru -0.38970(2) 0.66618(2) 0.586645(13) 0.01267(8) Uani 1 1 d .
C31 C -0.2647(3) 0.7759(2) 0.54983(16) 0.0138(8) Uani 1 1 d .
C32 C -0.2162(3) 0.7094(2) 0.58931(16) 0.0160(9) Uani 1 1 d .
H32 H -0.1471 0.6840 0.5743 0.019 Uiso 1 1 calc R
C33 C -0.2703(3) 0.6802(3) 0.65130(17) 0.0200(9) Uani 1 1 d .
H33 H -0.2373 0.6346 0.6760 0.024 Uiso 1 1 calc R
C34 C -0.3740(3) 0.7192(3) 0.67655(17) 0.0194(9) Uani 1 1 d .
C35 C -0.4219(3) 0.7879(3) 0.63811(17) 0.0207(9) Uani 1 1 d .
H35 H -0.4886 0.8161 0.6540 0.025 Uiso 1 1 calc R
C36 C -0.3689(3) 0.8143(2) 0.57512(17) 0.0165(9) Uani 1 1 d .
H36 H -0.4034 0.8580 0.5497 0.020 Uiso 1 1 calc R
C37 C -0.4332(3) 0.6857(3) 0.74163(16) 0.0294(11) Uani 1 1 d .
H37A H -0.4115 0.7223 0.7711 0.044 Uiso 1 1 calc R
H37B H -0.4130 0.6230 0.7526 0.044 Uiso 1 1 calc R
H37C H -0.5131 0.6901 0.7429 0.044 Uiso 1 1 calc R
C38 C -0.2127(3) 0.8086(2) 0.48230(16) 0.0169(9) Uani 1 1 d .
H38 H -0.2743 0.8245 0.4586 0.020 Uiso 1 1 calc R
C39 C -0.1446(3) 0.8958(2) 0.48024(18) 0.0227(10) Uani 1 1 d .
H39A H -0.1925 0.9414 0.4989 0.034 Uiso 1 1 calc R
H39B H -0.1151 0.9183 0.4373 0.034 Uiso 1 1 calc R
H39C H -0.0837 0.8822 0.5032 0.034 Uiso 1 1 calc R
C310 C -0.1413(3) 0.7356(3) 0.45045(17) 0.0250(10) Uani 1 1 d .
H31A H -0.0748 0.7245 0.4691 0.037 Uiso 1 1 calc R
H31B H -0.1202 0.7564 0.4064 0.037 Uiso 1 1 calc R
H31C H -0.1837 0.6800 0.4558 0.037 Uiso 1 1 calc R
C41 C -0.4299(3) 0.4485(3) 0.64667(17) 0.0207(9) Uani 1 1 d .
H41 H -0.3693 0.4083 0.6421 0.025 Uiso 1 1 calc R
C42 C -0.5061(3) 0.4416(3) 0.70087(17) 0.0239(10) Uani 1 1 d .
H42 H -0.4974 0.3954 0.7332 0.029 Uiso 1 1 calc R
C43 C -0.5988(3) 0.5028(3) 0.70965(18) 0.0260(10) Uani 1 1 d .
H43 H -0.6477 0.4967 0.7480 0.031 Uiso 1 1 calc R
C44 C -0.6177(3) 0.5693(3) 0.66390(17) 0.0222(9) Uani 1 1 d .
H44 H -0.6793 0.6083 0.6701 0.027 Uiso 1 1 calc R
C45 C -0.6175(3) 0.7100(2) 0.53030(17) 0.0180(9) Uani 1 1 d .
H45 H -0.6797 0.7253 0.5587 0.022 Uiso 1 1 calc R
C46 C -0.5967(3) 0.7544(3) 0.47067(17) 0.0212(9) Uani 1 1 d .
H46 H -0.6452 0.8007 0.4585 0.025 Uiso 1 1 calc R
C47 C -0.5017(3) 0.7315(3) 0.42637(17) 0.0190(9) Uani 1 1 d .
H47 H -0.4905 0.7630 0.3859 0.023 Uiso 1 1 calc R
C48 C -0.4274(3) 0.6652(2) 0.44144(16) 0.0173(9) Uani 1 1 d .
H48 H -0.3662 0.6511 0.4120 0.021 Uiso 1 1 calc R
C49 C -0.3836(3) 0.5464(2) 0.53378(16) 0.0144(8) Uani 1 1 d .
C410 C -0.4448(3) 0.5189(2) 0.59665(16) 0.0138(8) Uani 1 1 d .
C411 C -0.5411(3) 0.5786(2) 0.60586(16) 0.0140(8) Uani 1 1 d .
C412 C -0.4461(3) 0.6176(2) 0.50392(16) 0.0124(8) Uani 1 1 d .
C413 C -0.5421(3) 0.6395(2) 0.54859(17) 0.0152(9) Uani 1 1 d .
B1 B 0.4994(4) -0.0454(3) 0.27896(19) 0.0155(10) Uani 1 1 d .
C11B C 0.5813(3) -0.1287(2) 0.25316(16) 0.0149(9) Uani 1 1 d .
C12B C 0.6650(3) -0.1693(2) 0.28522(16) 0.0181(9) Uani 1 1 d .
H12B H 0.6790 -0.1449 0.3206 0.022 Uiso 1 1 calc R
C13B C 0.7280(3) -0.2441(2) 0.26658(18) 0.0215(9) Uani 1 1 d .
H13B H 0.7806 -0.2699 0.2904 0.026 Uiso 1 1 calc R
C14B C 0.7135(3) -0.2805(3) 0.21330(17) 0.0222(10) Uani 1 1 d .
H14B H 0.7565 -0.3300 0.2005 0.027 Uiso 1 1 calc R
C15B C 0.6335(3) -0.2420(3) 0.17916(18) 0.0217(9) Uani 1 1 d .
H15B H 0.6226 -0.2654 0.1429 0.026 Uiso 1 1 calc R
C16B C 0.5692(3) -0.1679(2) 0.19905(17) 0.0185(9) Uani 1 1 d .
H16B H 0.5158 -0.1434 0.1753 0.022 Uiso 1 1 calc R
C21B C 0.5671(3) 0.0083(2) 0.32293(17) 0.0149(8) Uani 1 1 d .
C22B C 0.5554(3) -0.0133(2) 0.38869(17) 0.0161(9) Uani 1 1 d .
H22B H 0.5010 -0.0558 0.4089 0.019 Uiso 1 1 calc R
C23B C 0.6215(3) 0.0259(3) 0.42466(18) 0.0216(9) Uani 1 1 d .
H23B H 0.6107 0.0097 0.4681 0.026 Uiso 1 1 calc R
C24B C 0.7033(3) 0.0890(3) 0.39604(18) 0.0230(10) Uani 1 1 d .
H24B H 0.7485 0.1148 0.4198 0.028 Uiso 1 1 calc R
C25B C 0.7171(3) 0.1131(3) 0.33159(18) 0.0208(9) Uani 1 1 d .
H25B H 0.7716 0.1557 0.3118 0.025 Uiso 1 1 calc R
C26B C 0.6497(3) 0.0739(2) 0.29664(17) 0.0188(9) Uani 1 1 d .
H26B H 0.6598 0.0920 0.2534 0.023 Uiso 1 1 calc R
C31B C 0.4694(3) 0.0257(2) 0.21953(16) 0.0157(9) Uani 1 1 d .
C32B C 0.3665(3) 0.0712(3) 0.21878(17) 0.0193(9) Uani 1 1 d .
H32B H 0.3091 0.0578 0.2530 0.023 Uiso 1 1 calc R
C33B C 0.3459(3) 0.1354(3) 0.16924(18) 0.0234(10) Uani 1 1 d .
H33B H 0.2756 0.1632 0.1708 0.028 Uiso 1 1 calc R
C34B C 0.4290(3) 0.1582(3) 0.11768(17) 0.0241(10) Uani 1 1 d .
H34B H 0.4158 0.2019 0.0848 0.029 Uiso 1 1 calc R
C35B C 0.5320(3) 0.1148(3) 0.11604(17) 0.0236(10) Uani 1 1 d .
H35B H 0.5889 0.1291 0.0817 0.028 Uiso 1 1 calc R
C36B C 0.5507(3) 0.0502(3) 0.16519(17) 0.0186(9) Uani 1 1 d .
H36B H 0.6205 0.0213 0.1624 0.022 Uiso 1 1 calc R
C41B C 0.3801(3) -0.0901(2) 0.31986(15) 0.0135(8) Uani 1 1 d .
C42B C 0.3073(3) -0.0407(3) 0.36155(16) 0.0167(9) Uani 1 1 d .
H42B H 0.3291 0.0173 0.3673 0.020 Uiso 1 1 calc R
C43B C 0.2047(3) -0.0745(3) 0.39441(17) 0.0195(9) Uani 1 1 d .
H43B H 0.1591 -0.0391 0.4211 0.023 Uiso 1 1 calc R
C44B C 0.1705(3) -0.1609(3) 0.38731(17) 0.0212(9) Uani 1 1 d .
H44B H 0.1025 -0.1845 0.4096 0.025 Uiso 1 1 calc R
C45B C 0.2384(3) -0.2116(3) 0.34681(16) 0.0177(9) Uani 1 1 d .
H45B H 0.2157 -0.2695 0.3413 0.021 Uiso 1 1 calc R
C46B C 0.3410(3) -0.1763(2) 0.31407(16) 0.0139(8) Uani 1 1 d .
H46B H 0.3854 -0.2120 0.2871 0.017 Uiso 1 1 calc R
B2 B 1.0011(3) 0.4014(3) 0.21082(19) 0.0165(10) Uani 1 1 d .
C51B C 1.0103(3) 0.4850(2) 0.25293(16) 0.0134(8) Uani 1 1 d .
C52B C 1.1145(3) 0.5097(2) 0.26581(16) 0.0150(8) Uani 1 1 d .
H52B H 1.1795 0.4865 0.2437 0.018 Uiso 1 1 calc R
C53B C 1.1249(3) 0.5671(2) 0.30993(16) 0.0186(9) Uani 1 1 d .
H53B H 1.1959 0.5814 0.3171 0.022 Uiso 1 1 calc R
C54B C 1.0300(3) 0.6037(2) 0.34362(16) 0.0167(9) Uani 1 1 d .
H54B H 1.0368 0.6421 0.3736 0.020 Uiso 1 1 calc R
C55B C 0.9259(3) 0.5823(2) 0.33198(16) 0.0161(9) Uani 1 1 d .
H55B H 0.8614 0.6062 0.3542 0.019 Uiso 1 1 calc R
C56B C 0.9167(3) 0.5247(2) 0.28688(16) 0.0155(9) Uani 1 1 d .
H56B H 0.8455 0.5122 0.2790 0.019 Uiso 1 1 calc R
C61B C 0.8812(3) 0.4048(3) 0.18396(16) 0.0180(9) Uani 1 1 d .
C62B C 0.8157(3) 0.3272(3) 0.18577(17) 0.0226(10) Uani 1 1 d .
H62B H 0.8383 0.2716 0.2054 0.027 Uiso 1 1 calc R
C63B C 0.7174(3) 0.3295(3) 0.15930(18) 0.0296(11) Uani 1 1 d .
H63B H 0.6765 0.2761 0.1616 0.035 Uiso 1 1 calc R
C64B C 0.6812(3) 0.4103(3) 0.13001(18) 0.0315(11) Uani 1 1 d .
H64B H 0.6167 0.4115 0.1117 0.038 Uiso 1 1 calc R
C65B C 0.7415(3) 0.4897(3) 0.12789(17) 0.0274(11) Uani 1 1 d .
H65B H 0.7173 0.5450 0.1088 0.033 Uiso 1 1 calc R
C66B C 0.8390(3) 0.4861(3) 0.15471(16) 0.0221(10) Uani 1 1 d .
H66B H 0.8782 0.5403 0.1532 0.026 Uiso 1 1 calc R
C71B C 1.1077(3) 0.4114(3) 0.15118(17) 0.0183(9) Uani 1 1 d .
C72B C 1.1019(3) 0.4635(3) 0.09299(17) 0.0229(10) Uani 1 1 d .
H72B H 1.0332 0.4894 0.0863 0.027 Uiso 1 1 calc R
C73B C 1.1939(3) 0.4785(3) 0.04483(18) 0.0279(10) Uani 1 1 d .
H73B H 1.1857 0.5138 0.0072 0.033 Uiso 1 1 calc R
C74B C 1.2970(3) 0.4411(3) 0.05259(19) 0.0280(10) Uani 1 1 d .
H74B H 1.3585 0.4505 0.0203 0.034 Uiso 1 1 calc R
C75B C 1.3079(3) 0.3896(3) 0.10896(19) 0.0274(10) Uani 1 1 d .
H75B H 1.3772 0.3644 0.1150 0.033 Uiso 1 1 calc R
C76B C 1.2151(3) 0.3754(3) 0.15676(17) 0.0207(9) Uani 1 1 d .
H76B H 1.2246 0.3403 0.1943 0.025 Uiso 1 1 calc R
C81B C 1.0084(3) 0.3072(3) 0.25924(17) 0.0184(9) Uani 1 1 d .
C82B C 1.0534(3) 0.2249(3) 0.2395(2) 0.0264(10) Uani 1 1 d .
H82B H 1.0808 0.2238 0.1970 0.032 Uiso 1 1 calc R
C83B C 1.0591(3) 0.1451(3) 0.2803(2) 0.0359(12) Uani 1 1 d .
H83B H 1.0910 0.0927 0.2649 0.043 Uiso 1 1 calc R
C84B C 1.0174(3) 0.1432(3) 0.3438(2) 0.0343(12) Uani 1 1 d .
H84B H 1.0209 0.0898 0.3714 0.041 Uiso 1 1 calc R
C85B C 0.9705(3) 0.2221(3) 0.3653(2) 0.0281(10) Uani 1 1 d .
H85B H 0.9411 0.2219 0.4078 0.034 Uiso 1 1 calc R
C86B C 0.9670(3) 0.3016(3) 0.32401(18) 0.0218(9) Uani 1 1 d .
H86B H 0.9358 0.3539 0.3400 0.026 Uiso 1 1 calc R

loop_
_atom_site_aniso_label
_atom_site_aniso_U_11
_atom_site_aniso_U_22
_atom_site_aniso_U_33
_atom_site_aniso_U_23
_atom_site_aniso_U_13
_atom_site_aniso_U_12
O4 0.0221(14) 0.0173(15) 0.0180(14) -0.0023(12) -0.0046(12) 0.0050(12)
C414 0.027(2) 0.027(3) 0.022(2) 0.0038(19) -0.0071(19) 0.009(2)
C415 0.023(2) 0.039(3) 0.029(2) 0.001(2) -0.001(2) 0.011(2)
O2 0.0230(15) 0.0301(17) 0.0194(15) -0.0030(13) 0.0021(12) -0.0084(13)
C214 0.023(2) 0.031(3) 0.030(3) -0.003(2) -0.005(2) -0.006(2)
C215 0.056(3) 0.035(3) 0.026(3) 0.002(2) -0.005(2) -0.022(2)
Ru1 0.01602(17) 0.01894(19) 0.01200(17) 0.00258(14) -0.00524(13) -0.00392(14)
C11 0.023(2) 0.019(2) 0.020(2) 0.0071(18) -0.0147(18) -0.0007(18)
C12 0.021(2) 0.027(3) 0.024(2) 0.0085(19) -0.0160(19) -0.0045(19)
C13 0.029(2) 0.019(2) 0.018(2) 0.0023(18) -0.0173(19) -0.0035(19)
C14 0.022(2) 0.029(3) 0.009(2) 0.0020(18) -0.0077(17) -0.0039(19)
C15 0.027(2) 0.028(3) 0.016(2) 0.0073(19) -0.0080(18) -0.009(2)
C16 0.024(2) 0.020(2) 0.018(2) 0.0029(18) -0.0075(18) -0.0030(18)
C17 0.045(3) 0.041(3) 0.017(2) -0.001(2) -0.009(2) -0.007(2)
C18 0.019(2) 0.020(2) 0.030(2) 0.0003(19) -0.0047(19) -0.0015(18)
C19 0.029(2) 0.029(3) 0.044(3) 0.013(2) -0.008(2) 0.005(2)
C110 0.034(3) 0.036(3) 0.033(3) 0.009(2) -0.002(2) 0.009(2)
C21 0.027(2) 0.026(3) 0.016(2) 0.0001(18) -0.0098(19) -0.0012(19)
C22 0.034(3) 0.028(3) 0.027(2) -0.010(2) -0.018(2) 0.007(2)
C23 0.023(2) 0.048(3) 0.026(2) -0.017(2) -0.013(2) 0.012(2)
C24 0.019(2) 0.044(3) 0.019(2) -0.009(2) -0.0071(18) 0.003(2)
C210 0.022(2) 0.019(2) 0.013(2) 0.0014(17) -0.0092(17) -0.0007(18)
C211 0.018(2) 0.027(2) 0.011(2) -0.0019(17) -0.0065(17) 0.0050(18)
C29 0.019(2) 0.020(2) 0.011(2) 0.0045(16) -0.0048(17) -0.0027(18)
C25 0.023(2) 0.019(2) 0.015(2) 0.0020(17) -0.0033(17) 0.0049(18)
C26 0.035(3) 0.021(2) 0.017(2) -0.0047(18) -0.0050(19) -0.003(2)
C27 0.035(3) 0.030(3) 0.024(2) 0.000(2) -0.015(2) -0.017(2)
C28 0.019(2) 0.035(3) 0.018(2) -0.0038(19) -0.0020(18) -0.010(2)
C212 0.0142(19) 0.017(2) 0.0094(19) -0.0018(16) -0.0041(16) -0.0038(17)
C213 0.019(2) 0.022(2) 0.010(2) -0.0014(17) -0.0084(17) -0.0039(18)
Ru2 0.01205(16) 0.01443(18) 0.01176(17) -0.00185(13) -0.00226(13) -0.00154(13)
C31 0.0117(19) 0.012(2) 0.019(2) -0.0060(16) -0.0033(16) -0.0032(16)
C32 0.0102(19) 0.017(2) 0.023(2) -0.0043(17) -0.0069(17) 0.0002(16)
C33 0.023(2) 0.024(2) 0.016(2) -0.0017(18) -0.0097(18) -0.0067(19)
C34 0.021(2) 0.023(2) 0.016(2) -0.0098(18) -0.0026(18) -0.0077(18)
C35 0.017(2) 0.018(2) 0.028(2) -0.0113(19) -0.0003(18) -0.0039(18)
C36 0.015(2) 0.011(2) 0.023(2) -0.0025(17) -0.0031(17) -0.0036(16)
C37 0.029(2) 0.043(3) 0.016(2) -0.007(2) 0.0012(19) -0.008(2)
C38 0.015(2) 0.021(2) 0.014(2) 0.0024(17) -0.0037(16) 0.0018(17)
C39 0.021(2) 0.018(2) 0.028(2) 0.0003(18) -0.0021(18) -0.0063(18)
C310 0.025(2) 0.031(3) 0.017(2) -0.0008(19) 0.0003(18) -0.007(2)
C41 0.020(2) 0.024(2) 0.021(2) 0.0018(18) -0.0113(18) -0.0013(18)
C42 0.031(2) 0.027(3) 0.013(2) 0.0085(18) -0.0089(19) -0.013(2)
C43 0.020(2) 0.042(3) 0.016(2) -0.004(2) 0.0001(18) -0.012(2)
C44 0.014(2) 0.028(3) 0.026(2) -0.0046(19) -0.0031(18) -0.0010(18)
C45 0.0100(19) 0.020(2) 0.025(2) -0.0081(18) -0.0007(17) -0.0011(17)
C46 0.020(2) 0.019(2) 0.027(2) 0.0015(19) -0.0129(19) -0.0009(18)
C47 0.020(2) 0.023(2) 0.016(2) 0.0002(17) -0.0090(17) -0.0098(18)
C48 0.018(2) 0.017(2) 0.017(2) -0.0028(17) -0.0022(17) -0.0052(18)
C49 0.017(2) 0.016(2) 0.013(2) -0.0043(16) -0.0056(16) -0.0035(17)
C410 0.0126(19) 0.016(2) 0.013(2) -0.0018(16) -0.0034(16) -0.0069(16)
C411 0.0107(19) 0.016(2) 0.016(2) -0.0024(16) -0.0040(16) -0.0055(16)
C412 0.0131(19) 0.011(2) 0.014(2) -0.0044(16) -0.0041(16) -0.0018(16)
C413 0.0118(19) 0.016(2) 0.020(2) -0.0013(17) -0.0073(17) -0.0034(17)
B1 0.021(2) 0.011(2) 0.014(2) -0.0012(18) -0.0002(19) -0.0019(19)
C11B 0.0098(19) 0.015(2) 0.018(2) 0.0018(17) 0.0025(16) -0.0052(16)
C12B 0.023(2) 0.019(2) 0.012(2) -0.0001(17) -0.0014(17) -0.0008(18)
C13B 0.020(2) 0.014(2) 0.028(2) 0.0047(18) -0.0026(19) 0.0051(18)
C14B 0.021(2) 0.015(2) 0.026(2) -0.0027(18) 0.0076(19) 0.0031(18)
C15B 0.018(2) 0.021(2) 0.024(2) -0.0042(18) 0.0040(18) -0.0072(18)
C16B 0.013(2) 0.020(2) 0.022(2) -0.0023(18) -0.0014(17) -0.0021(17)
C21B 0.0110(19) 0.013(2) 0.021(2) -0.0036(17) -0.0018(17) 0.0033(16)
C22B 0.015(2) 0.010(2) 0.024(2) -0.0022(17) -0.0031(17) -0.0033(16)
C23B 0.020(2) 0.021(2) 0.024(2) -0.0007(18) -0.0054(18) 0.0026(18)
C24B 0.017(2) 0.025(2) 0.031(3) -0.0099(19) -0.0099(19) -0.0001(19)
C25B 0.014(2) 0.019(2) 0.028(2) -0.0045(18) 0.0011(18) -0.0056(17)
C26B 0.019(2) 0.020(2) 0.016(2) -0.0015(17) -0.0001(17) 0.0017(18)
C31B 0.016(2) 0.014(2) 0.018(2) -0.0033(17) -0.0042(17) -0.0002(17)
C32B 0.017(2) 0.019(2) 0.022(2) -0.0036(18) -0.0020(17) -0.0028(18)
C33B 0.023(2) 0.021(2) 0.029(2) -0.0053(19) -0.0096(19) 0.0072(19)
C34B 0.042(3) 0.018(2) 0.014(2) -0.0030(17) -0.008(2) 0.005(2)
C35B 0.030(2) 0.024(2) 0.016(2) -0.0024(18) -0.0009(19) 0.000(2)
C36B 0.015(2) 0.020(2) 0.023(2) -0.0056(18) -0.0063(17) 0.0031(17)
C41B 0.016(2) 0.015(2) 0.0098(19) 0.0015(16) -0.0075(16) 0.0012(17)
C42B 0.015(2) 0.015(2) 0.021(2) -0.0035(17) -0.0034(17) -0.0015(17)
C43B 0.014(2) 0.024(2) 0.020(2) -0.0042(18) 0.0008(17) 0.0000(18)
C44B 0.012(2) 0.029(3) 0.020(2) 0.0055(18) -0.0027(17) -0.0039(18)
C45B 0.019(2) 0.015(2) 0.020(2) -0.0023(17) -0.0072(18) -0.0032(17)
C46B 0.0151(19) 0.015(2) 0.013(2) -0.0021(16) -0.0056(16) 0.0028(16)
B2 0.017(2) 0.017(3) 0.017(2) -0.0064(19) -0.0017(19) -0.0043(19)
C51B 0.017(2) 0.012(2) 0.0103(19) 0.0033(15) -0.0028(16) -0.0023(16)
C52B 0.016(2) 0.013(2) 0.015(2) 0.0025(16) -0.0035(16) 0.0016(17)
C53B 0.015(2) 0.021(2) 0.021(2) -0.0011(18) -0.0069(17) -0.0016(18)
C54B 0.025(2) 0.014(2) 0.013(2) -0.0021(16) -0.0076(17) 0.0022(18)
C55B 0.020(2) 0.014(2) 0.012(2) 0.0002(16) 0.0011(17) 0.0063(17)
C56B 0.014(2) 0.017(2) 0.015(2) 0.0038(17) -0.0060(16) -0.0053(17)
C61B 0.018(2) 0.023(2) 0.012(2) -0.0070(17) 0.0038(17) -0.0013(18)
C62B 0.021(2) 0.025(2) 0.022(2) -0.0096(19) 0.0008(18) -0.0026(19)
C63B 0.018(2) 0.047(3) 0.025(2) -0.017(2) 0.0045(19) -0.013(2)
C64B 0.018(2) 0.061(4) 0.019(2) -0.016(2) -0.0034(19) 0.002(2)
C65B 0.023(2) 0.049(3) 0.010(2) -0.008(2) -0.0015(18) 0.009(2)
C66B 0.024(2) 0.031(3) 0.011(2) -0.0063(18) 0.0003(18) -0.0042(19)
C71B 0.020(2) 0.018(2) 0.019(2) -0.0100(17) -0.0016(17) -0.0044(17)
C72B 0.021(2) 0.028(3) 0.022(2) -0.0102(19) -0.0025(18) -0.0026(19)
C73B 0.033(3) 0.028(3) 0.022(2) -0.0043(19) -0.002(2) -0.004(2)
C74B 0.025(2) 0.031(3) 0.026(2) -0.009(2) 0.005(2) -0.010(2)
C75B 0.016(2) 0.028(3) 0.038(3) -0.013(2) 0.001(2) -0.0003(19)
C76B 0.024(2) 0.019(2) 0.019(2) -0.0060(17) -0.0004(18) -0.0027(18)
C81B 0.012(2) 0.021(2) 0.025(2) -0.0045(18) -0.0054(17) -0.0066(17)
C82B 0.019(2) 0.021(2) 0.037(3) -0.009(2) 0.006(2) -0.0051(19)
C83B 0.018(2) 0.013(2) 0.074(4) -0.008(2) -0.001(2) -0.0027(19)
C84B 0.019(2) 0.024(3) 0.059(3) 0.013(2) -0.015(2) -0.008(2)
C85B 0.026(2) 0.025(3) 0.035(3) 0.005(2) -0.016(2) -0.010(2)
C86B 0.019(2) 0.015(2) 0.033(2) -0.0015(19) -0.0094(19) -0.0048(18)

loop_
_atom_type_symbol
_atom_type_description
_atom_type_scat_dispersion_real
_atom_type_scat_dispersion_imag
_atom_type_scat_source
C C 0.0033 0.0016 'International Tables Vol C Tables 4.2.6.8 and 6.1.1.4'
H H 0.0000 0.0000 'International Tables Vol C Tables 4.2.6.8 and 6.1.1.4'
B B 0.0013 0.0007 'International Tables Vol C Tables 4.2.6.8 and 6.1.1.4'
O O 0.0106 0.0060 'International Tables Vol C Tables 4.2.6.8 and 6.1.1.4'
Ru Ru -1.2594 0.8363 'International Tables Vol C Tables 4.2.6.8 and 6.1.1.4'

loop_
_geom_angle_atom_site_label_1
_geom_angle_atom_site_label_2
_geom_angle_atom_site_label_3
_geom_angle
C49 O4 C414 118.2(3)
O4 C414 C415 107.2(3)
C29 O2 C214 119.3(3)
O2 C214 C215 109.2(3)
C29 Ru1 C16 141.43(14)
C29 Ru1 C13 120.45(14)
C16 Ru1 C13 79.71(14)
C29 Ru1 C12 107.68(14)
C16 Ru1 C12 67.03(14)
C13 Ru1 C12 37.42(13)
C29 Ru1 C211 63.75(13)
C16 Ru1 C211 135.09(14)
C13 Ru1 C211 124.05(14)
C12 Ru1 C211 154.91(15)
C29 Ru1 C15 172.74(14)
C16 Ru1 C15 37.63(13)
C13 Ru1 C15 66.67(14)
C12 Ru1 C15 78.82(14)
C211 Ru1 C15 111.69(14)
C29 Ru1 C213 63.63(13)
C16 Ru1 C213 108.74(14)
C13 Ru1 C213 160.94(14)
C12 Ru1 C213 161.56(14)
C211 Ru1 C213 38.42(13)
C15 Ru1 C213 109.21(14)
C29 Ru1 C11 115.29(13)
C16 Ru1 C11 37.67(13)
C13 Ru1 C11 67.86(14)
C12 Ru1 C11 37.26(13)
C211 Ru1 C11 167.49(14)
C15 Ru1 C11 67.80(14)
C213 Ru1 C11 129.19(14)
C29 Ru1 C14 148.09(14)
C16 Ru1 C14 67.93(14)
C13 Ru1 C14 37.44(13)
C12 Ru1 C14 67.58(14)
C211 Ru1 C14 106.42(13)
C15 Ru1 C14 37.04(13)
C213 Ru1 C14 128.80(13)
C11 Ru1 C14 80.81(14)
C29 Ru1 C212 37.67(13)
C16 Ru1 C212 112.14(14)
C13 Ru1 C212 155.33(13)
C12 Ru1 C212 125.46(13)
C211 Ru1 C212 63.44(13)
C15 Ru1 C212 135.78(14)
C213 Ru1 C212 37.77(12)
C11 Ru1 C212 107.63(13)
C14 Ru1 C212 166.53(13)
C29 Ru1 C210 37.89(12)
C16 Ru1 C210 172.22(14)
C13 Ru1 C210 107.21(14)
C12 Ru1 C210 120.62(14)
C211 Ru1 C210 37.95(13)
C15 Ru1 C210 141.46(14)
C213 Ru1 C210 63.59(13)
C11 Ru1 C210 147.94(13)
C14 Ru1 C210 115.30(14)
C212 Ru1 C210 62.93(13)
C12 C11 C16 117.4(4)
C12 C11 C18 124.0(3)
C16 C11 C18 118.6(3)
C12 C11 Ru1 70.6(2)
C16 C11 Ru1 70.0(2)
C18 C11 Ru1 131.9(3)
C13 C12 C11 121.7(4)
C13 C12 Ru1 71.1(2)
C11 C12 Ru1 72.1(2)
C12 C13 C14 120.9(4)
C12 C13 Ru1 71.5(2)
C14 C13 Ru1 72.4(2)
C15 C14 C13 117.9(4)
C15 C14 C17 121.9(3)
C13 C14 C17 120.2(4)
C15 C14 Ru1 71.1(2)
C13 C14 Ru1 70.2(2)
C17 C14 Ru1 128.5(3)
C14 C15 C16 121.1(3)
C14 C15 Ru1 71.8(2)
C16 C15 Ru1 70.2(2)
C15 C16 C11 120.8(4)
C15 C16 Ru1 72.2(2)
C11 C16 Ru1 72.3(2)
C11 C18 C110 113.5(3)
C11 C18 C19 108.9(3)
C110 C18 C19 110.7(3)
C22 C21 C210 118.5(4)
C21 C22 C23 121.8(4)
C24 C23 C22 122.1(4)
C23 C24 C211 118.5(4)
C21 C210 C29 134.3(3)
C21 C210 C211 118.8(3)
C29 C210 C211 106.9(3)
C21 C210 Ru1 126.3(3)
C29 C210 Ru1 68.8(2)
C211 C210 Ru1 69.7(2)
C24 C211 C210 120.2(4)
C24 C211 C213 131.7(4)
C210 C211 C213 108.0(3)
C24 C211 Ru1 123.4(3)
C210 C211 Ru1 72.4(2)
C213 C211 Ru1 71.0(2)
O2 C29 C212 119.6(3)
O2 C29 C210 130.1(3)
C212 C29 C210 109.4(3)
O2 C29 Ru1 128.3(2)
C212 C29 Ru1 73.2(2)
C210 C29 Ru1 73.3(2)
C26 C25 C212 118.6(3)
C25 C26 C27 122.2(4)
C28 C27 C26 121.4(4)
C27 C28 C213 118.6(3)
C25 C212 C29 132.7(3)
C25 C212 C213 119.5(3)
C29 C212 C213 107.8(3)
C25 C212 Ru1 126.4(3)
C29 C212 Ru1 69.11(19)
C213 C212 Ru1 70.24(19)
C28 C213 C212 119.7(3)
C28 C213 C211 132.6(3)
C212 C213 C211 107.6(3)
C28 C213 Ru1 124.8(3)
C212 C213 Ru1 72.0(2)
C211 C213 Ru1 70.6(2)
C36 Ru2 C413 106.70(14)
C36 Ru2 C33 79.02(14)
C413 Ru2 C33 162.99(13)
C36 Ru2 C411 132.00(13)
C413 Ru2 C411 38.10(12)
C33 Ru2 C411 126.72(13)
C36 Ru2 C31 37.69(12)
C413 Ru2 C31 126.80(13)
C33 Ru2 C31 67.42(13)
C411 Ru2 C31 164.44(13)
C36 Ru2 C32 66.60(13)
C413 Ru2 C32 159.73(13)
C33 Ru2 C32 37.25(12)
C411 Ru2 C32 158.50(13)
C31 Ru2 C32 36.95(12)
C36 Ru2 C49 143.09(13)
C413 Ru2 C49 63.60(13)
C33 Ru2 C49 121.26(14)
C411 Ru2 C49 63.46(12)
C31 Ru2 C49 117.16(12)
C32 Ru2 C49 109.40(13)
C36 Ru2 C35 37.55(12)
C413 Ru2 C35 108.13(13)
C33 Ru2 C35 66.34(14)
C411 Ru2 C35 109.77(13)
C31 Ru2 C35 67.91(13)
C32 Ru2 C35 78.65(13)
C49 Ru2 C35 171.69(13)
C36 Ru2 C412 112.32(13)
C413 Ru2 C412 37.88(12)
C33 Ru2 C412 154.98(13)
C411 Ru2 C412 63.07(12)
C31 Ru2 C412 107.20(13)
C32 Ru2 C412 124.89(13)
C49 Ru2 C412 37.51(12)
C35 Ru2 C412 136.10(14)
C36 Ru2 C34 67.39(14)
C413 Ru2 C34 129.40(13)
C33 Ru2 C34 37.27(13)
C411 Ru2 C34 107.07(13)
C31 Ru2 C34 80.49(13)
C32 Ru2 C34 67.32(13)
C49 Ru2 C34 147.61(14)
C35 Ru2 C34 36.78(13)
C412 Ru2 C34 167.27(13)
C36 Ru2 C410 169.29(13)
C413 Ru2 C410 63.26(13)
C33 Ru2 C410 109.53(13)
C411 Ru2 C410 37.64(12)
C31 Ru2 C410 151.06(12)
C32 Ru2 C410 124.11(13)
C49 Ru2 C410 37.83(12)
C35 Ru2 C410 139.13(13)
C412 Ru2 C410 62.61(12)
C34 Ru2 C410 115.26(13)
C32 C31 C36 117.5(3)
C32 C31 C38 124.0(3)
C36 C31 C38 118.6(3)
C32 C31 Ru2 71.5(2)
C36 C31 Ru2 69.88(19)
C38 C31 Ru2 129.3(2)
C31 C32 C33 121.2(3)
C31 C32 Ru2 71.5(2)
C33 C32 Ru2 71.1(2)
C32 C33 C34 121.1(4)
C32 C33 Ru2 71.7(2)
C34 C33 Ru2 72.4(2)
C35 C34 C33 118.2(3)
C35 C34 C37 120.8(3)
C33 C34 C37 120.9(4)
C35 C34 Ru2 71.3(2)
C33 C34 Ru2 70.3(2)
C37 C34 Ru2 127.8(3)
C34 C35 C36 120.2(3)
C34 C35 Ru2 71.9(2)
C36 C35 Ru2 69.5(2)
C35 C36 C31 121.7(3)
C35 C36 Ru2 72.9(2)
C31 C36 Ru2 72.4(2)
C31 C38 C310 113.0(3)
C31 C38 C39 109.5(3)
C310 C38 C39 111.2(3)
C42 C41 C410 118.7(4)
C41 C42 C43 122.0(4)
C44 C43 C42 121.7(3)
C43 C44 C411 118.4(4)
C46 C45 C413 118.8(3)
C45 C46 C47 121.3(4)
C48 C47 C46 122.2(3)
C47 C48 C412 118.0(3)
O4 C49 C412 119.1(3)
O4 C49 C410 131.9(3)
C412 C49 C410 108.0(3)
O4 C49 Ru2 129.7(2)
C412 C49 Ru2 71.7(2)
C410 C49 Ru2 72.5(2)
C41 C410 C411 118.4(3)
C41 C410 C49 134.4(3)
C411 C410 C49 107.2(3)
C41 C410 Ru2 126.6(3)
C411 C410 Ru2 69.46(19)
C49 C410 Ru2 69.65(19)
C44 C411 C413 130.8(3)
C44 C411 C410 120.7(3)
C413 C411 C410 108.5(3)
C44 C411 Ru2 123.8(3)
C413 C411 Ru2 70.61(19)
C410 C411 Ru2 72.90(19)
C49 C412 C48 131.2(3)
C49 C412 C413 108.6(3)
C48 C412 C413 120.2(3)
C49 C412 Ru2 70.8(2)
C48 C412 Ru2 124.8(2)
C413 C412 Ru2 70.02(19)
C45 C413 C412 119.4(3)
C45 C413 C411 133.0(3)
C412 C413 C411 107.6(3)
C45 C413 Ru2 123.1(3)
C412 C413 Ru2 72.10(19)
C411 C413 Ru2 71.3(2)
C31B B1 C21B 110.1(3)
C31B B1 C11B 110.3(3)
C21B B1 C11B 107.8(3)
C31B B1 C41B 108.4(3)
C21B B1 C41B 111.2(3)
C11B B1 C41B 109.0(3)
C12B C11B C16B 114.3(3)
C12B C11B B1 122.8(3)
C16B C11B B1 122.9(3)
C13B C12B C11B 123.0(4)
C14B C13B C12B 120.7(4)
C13B C14B C15B 118.6(4)
C14B C15B C16B 120.1(4)
C15B C16B C11B 123.1(4)
C26B C21B C22B 114.6(3)
C26B C21B B1 121.8(3)
C22B C21B B1 123.3(3)
C23B C22B C21B 122.8(3)
C24B C23B C22B 120.1(4)
C25B C24B C23B 119.2(4)
C24B C25B C26B 119.9(3)
C25B C26B C21B 123.4(4)
C32B C31B C36B 114.1(3)
C32B C31B B1 124.4(3)
C36B C31B B1 121.4(3)
C33B C32B C31B 123.1(3)
C34B C33B C32B 120.5(4)
C35B C34B C33B 118.6(4)
C34B C35B C36B 120.2(3)
C35B C36B C31B 123.5(3)
C46B C41B C42B 114.6(3)
C46B C41B B1 123.6(3)
C42B C41B B1 121.8(3)
C43B C42B C41B 123.3(3)
C44B C43B C42B 119.7(3)
C45B C44B C43B 119.3(3)
C44B C45B C46B 120.1(3)
C41B C46B C45B 123.1(3)
C51B B2 C81B 105.1(3)
C51B B2 C61B 111.6(3)
C81B B2 C61B 109.9(3)
C51B B2 C71B 107.9(3)
C81B B2 C71B 112.4(3)
C61B B2 C71B 109.9(3)
C52B C51B C56B 115.2(3)
C52B C51B B2 120.6(3)
C56B C51B B2 123.3(3)
C53B C52B C51B 122.8(3)
C52B C53B C54B 120.4(3)
C55B C54B C53B 118.9(3)
C54B C55B C56B 120.1(3)
C55B C56B C51B 122.6(3)
C62B C61B C66B 114.6(3)
C62B C61B B2 123.0(3)
C66B C61B B2 122.3(3)
C61B C62B C63B 122.7(4)
C64B C63B C62B 120.4(4)
C63B C64B C65B 119.5(4)
C64B C65B C66B 119.4(4)
C65B C66B C61B 123.4(4)
C72B C71B C76B 114.1(3)
C72B C71B B2 123.2(3)
C76B C71B B2 122.4(3)
C73B C72B C71B 123.2(4)
C74B C73B C72B 120.3(4)
C73B C74B C75B 119.1(4)
C74B C75B C76B 120.0(4)
C75B C76B C71B 123.3(4)
C86B C81B C82B 114.2(4)
C86B C81B B2 122.5(3)
C82B C81B B2 123.3(3)
C83B C82B C81B 123.3(4)
C84B C83B C82B 120.3(4)
C85B C84B C83B 118.6(4)
C84B C85B C86B 120.4(4)
C85B C86B C81B 123.2(4)

loop_
_geom_bond_atom_site_label_1
_geom_bond_atom_site_label_2
_geom_bond_distance
O4 C49 1.354(4)
O4 C414 1.445(4)
C414 C415 1.511(5)
O2 C29 1.360(4)
O2 C214 1.452(4)
C214 C215 1.491(5)
Ru1 C29 2.184(3)
Ru1 C16 2.188(4)
Ru1 C13 2.195(4)
Ru1 C12 2.200(4)
Ru1 C211 2.209(4)
Ru1 C15 2.214(4)
Ru1 C213 2.215(3)
Ru1 C11 2.219(4)
Ru1 C14 2.224(3)
Ru1 C212 2.238(3)
Ru1 C210 2.245(4)
C11 C12 1.412(5)
C11 C16 1.423(5)
C11 C18 1.509(5)
C12 C13 1.410(5)
C13 C14 1.418(5)
C14 C15 1.410(5)
C14 C17 1.510(5)
C15 C16 1.420(5)
C18 C110 1.530(5)
C18 C19 1.534(5)
C21 C22 1.364(5)
C21 C210 1.434(5)
C22 C23 1.421(5)
C23 C24 1.349(5)
C24 C211 1.425(5)
C210 C29 1.439(5)
C210 C211 1.448(5)
C211 C213 1.455(5)
C29 C212 1.429(5)
C25 C26 1.351(5)
C25 C212 1.422(5)
C26 C27 1.421(5)
C27 C28 1.355(5)
C28 C213 1.424(5)
C212 C213 1.442(5)
Ru2 C36 2.179(3)
Ru2 C413 2.201(3)
Ru2 C33 2.205(4)
Ru2 C411 2.210(3)
Ru2 C31 2.213(3)
Ru2 C32 2.213(3)
Ru2 C49 2.217(3)
Ru2 C35 2.224(4)
Ru2 C412 2.229(3)
Ru2 C34 2.232(4)
Ru2 C410 2.256(3)
C31 C32 1.402(5)
C31 C36 1.419(5)
C31 C38 1.516(5)
C32 C33 1.411(5)
C33 C34 1.418(5)
C34 C35 1.406(5)
C34 C37 1.500(5)
C35 C36 1.418(5)
C38 C310 1.523(5)
C38 C39 1.532(5)
C41 C42 1.359(5)
C41 C410 1.435(5)
C42 C43 1.423(5)
C43 C44 1.348(5)
C44 C411 1.425(5)
C45 C46 1.360(5)
C45 C413 1.427(5)
C46 C47 1.430(5)
C47 C48 1.357(5)
C48 C412 1.430(5)
C49 C412 1.430(5)
C49 C410 1.451(5)
C410 C411 1.441(5)
C411 C413 1.440(5)
C412 C413 1.438(5)
B1 C31B 1.639(5)
B1 C21B 1.640(5)
B1 C11B 1.651(5)
B1 C41B 1.659(5)
C11B C12B 1.402(5)
C11B C16B 1.404(5)
C12B C13B 1.388(5)
C13B C14B 1.374(5)
C14B C15B 1.382(5)
C15B C16B 1.395(5)
C21B C26B 1.401(5)
C21B C22B 1.407(5)
C22B C23B 1.388(5)
C23B C24B 1.382(5)
C24B C25B 1.382(5)
C25B C26B 1.382(5)
C31B C32B 1.398(5)
C31B C36B 1.414(5)
C32B C33B 1.391(5)
C33B C34B 1.382(5)
C34B C35B 1.381(5)
C35B C36B 1.381(5)
C41B C46B 1.392(5)
C41B C42B 1.410(5)
C42B C43B 1.389(4)
C43B C44B 1.381(5)
C44B C45B 1.377(5)
C45B C46B 1.395(4)
B2 C51B 1.640(5)
B2 C81B 1.641(5)
B2 C61B 1.645(6)
B2 C71B 1.658(5)
C51B C52B 1.398(5)
C51B C56B 1.400(5)
C52B C53B 1.379(5)
C53B C54B 1.387(5)
C54B C55B 1.374(5)
C55B C56B 1.394(5)
C61B C62B 1.397(5)
C61B C66B 1.409(5)
C62B C63B 1.400(5)
C63B C64B 1.374(6)
C64B C65B 1.383(6)
C65B C66B 1.395(5)
C71B C72B 1.404(5)
C71B C76B 1.408(5)
C72B C73B 1.390(5)
C73B C74B 1.375(5)
C74B C75B 1.380(5)
C75B C76B 1.391(5)
C81B C86B 1.403(5)
C81B C82B 1.404(5)
C82B C83B 1.385(5)
C83B C84B 1.382(6)
C84B C85B 1.382(6)
C85B C86B 1.387(5)
